data_4314232
loop_
_publ_author_name
'Jacques Pl\'evert'
'Rebeca Sanchez-Smith'
'Travis M. Gentz'
'Hailian Li'
'Thomas L. Groy'
'Omar M. Yaghi'
'Michael O'Keeffe'

_publ_contact_author_address
;
Jacques Plevert
Department of Chemistry & Biochemistry
Physical Sciences D-121
Arizona State University
Tempe, AZ 85287-1604  
USA
;
_publ_contact_author_email JPlevert@asu.edu
_publ_contact_author_name 'Jacques Plevert'
_publ_section_title
;
 Synthesis and Characterization of Zirconogermanates
;
_journal_name_full 'Inorganic Chemistry'
_journal_page_first 5954
_journal_page_last 5959
_journal_paper_doi 10.1021/ic034298g
_journal_volume 42
_journal_year 2003
_chemical_formula_sum 'Ge3 K2 O10 Zr'
_chemical_formula_weight 547.18
_space_group_IT_number 19
_symmetry_cell_setting orthorhombic
_symmetry_space_group_name_Hall 'P 2ac 2ab'
_symmetry_space_group_name_H-M 'P 21 21 21'
_cell_angle_alpha 90.0
_cell_angle_beta 90.0
_cell_angle_gamma 90.0
_cell_formula_units_Z 4
_cell_length_a 13.6432(6)
_cell_length_b 7.42556(28)
_cell_length_c 10.3973(4)
_cell_volume 1053.33(7)
_cod_data_source_file ic034298gsi20030318_100311_5.cif
_cod_data_source_block K2ZrGe3O9.H2O
_cod_depositor_comments
;
The following automatic conversions were performed:

'_geom_angle_publ_flag' value 'N' changed to 'n' according to the
built-in table from CIF Core dictionary named 'cif_core.dic' version
2.4.1 from 2010-06-29 (42 times).

'_geom_bond_publ_flag' value 'N'
changed to 'n' according to the built-in table from CIF Core
dictionary named 'cif_core.dic' version 2.4.1 from 2010-06-29 (40
times).

Automatic conversion script
Id: cif_fix_values 1646 2011-03-28 12:23:43Z adriana 
;
_cod_original_cell_volume 1053.33(8)
_cod_database_code 4314232

loop_
_symmetry_equiv_pos_site_id
_symmetry_equiv_pos_as_xyz
1 +x,+y,+z
2 +x+1/2,-y+1/2,-z
3 -x,+y+1/2,-z+1/2
4 -x+1/2,-y,+z+1/2

loop_
_atom_site_type_symbol
_atom_site_label
_atom_site_fract_x
_atom_site_fract_y
_atom_site_fract_z
_atom_site_occupancy
_atom_site_thermal_displace_type
_atom_site_U_iso_or_equiv
ZR+4 zr1 0.2091(4) 0.7661(8) 0.4576(6) 1.0 Uiso 0.0365(26)
GE+4 ge1 0.4529(4) 0.7730(11) 0.5326(8) 1.0 Uiso 0.0331(17)
GE+4 ge2 0.3283(6) 0.5111(11) 0.6878(7) 1.0 Uiso 0.0331(17)
GE+4 ge2a 0.6611(6) 0.5927(11) 0.8623(6) 1.0 Uiso 0.0331(17)
O O1 0.5723(9) 0.781(4) 0.4777(22) 1.0 Uiso 0.030(4)
O O2 0.3615(11) 0.748(4) 0.4217(19) 1.0 Uiso 0.030(4)
O O3 0.3530(20) 0.3179(14) 0.5986(18) 1.0 Uiso 0.030(4)
O O4 0.4269(15) 0.6572(31) 0.6723(17) 1.0 Uiso 0.030(4)
O O4a 0.5553(12) 0.4952(21) 0.9184(26) 1.0 Uiso 0.030(4)
O O5 0.2299(14) 0.6275(33) 0.6247(21) 1.0 Uiso 0.030(4)
O O5a 0.7551(15) 0.4984(33) 0.9487(26) 1.0 Uiso 0.030(4)
O O6 0.3061(27) 0.4598(32) 0.8447(14) 1.0 Uiso 0.030(4)
O O6a 0.6781(25) 0.5692(28) 0.6998(13) 1.0 Uiso 0.030(4)
K+1 K1 0.0832(8) 0.2113(19) 0.4394(12) 1.0 Uiso 0.063(4)
K+1 K2 0.3729(8) 0.1232(15) 0.2869(11) 1.0 Uiso 0.063(4)
O Ow1 0.4244(21) 0.605(4) 0.2093(30) 1.0 Uiso 0.063(4)

loop_
_geom_angle_atom_site_label_1
_geom_angle_atom_site_label_2
_geom_angle_atom_site_label_3
_geom_angle
_geom_angle_site_symmetry_1
_geom_angle_site_symmetry_2
_geom_angle_site_symmetry_3
_geom_angle_publ_flag
O1 zr1 O2 163.4(13) 2_466 . 1_555 n
O1 zr1 O5 76.0(8) 2_466 . 1_555 n
O1 zr1 O5a 102.1(12) 2_466 . 3_656 n
O1 zr1 O6 87.5(12) 2_466 . 4_564 n
O1 zr1 O6a 100.1(11) 2_466 . 2_466 n
O2 zr1 O5 88.9(9) 1_555 . 1_555 n
O2 zr1 O5a 84.4(11) 1_555 . 3_656 n
O2 zr1 O6 86.9(12) 1_555 . 4_564 n
O2 zr1 O6a 95.6(11) 1_555 . 2_466 n
O5 zr1 O5a 89.2(12) 1_555 . 3_656 n
O5 zr1 O6 95.1(10) 1_555 . 4_564 n
O5 zr1 O6a 172.9(11) 1_555 . 2_466 n
O5a zr1 O6 170.2(13) 3_656 . 4_564 n
O5a zr1 O6a 85.8(10) 3_656 . 2_466 n
O6 zr1 O6a 90.6(8) 4_564 . 2_466 n
O1 ge1 O2 118.0(11) 1_555 . 1_555 n
O1 ge1 O4 119.3(13) 1_555 . 1_555 n
O1 ge1 O4a 97.3(13) 1_555 . 3_656 n
O2 ge1 O4 111.3(11) 1_555 . 1_555 n
O2 ge1 O4a 104.8(14) 1_555 . 3_656 n
O4 ge1 O4a 102.4(13) 1_555 . 3_656 n
O3 ge2 O4 108.4(12) 1_555 . 1_555 n
O3 ge2 O5 111.2(14) 1_555 . 1_555 n
O3 ge2 O6 111.1(12) 1_555 . 1_555 n
O4 ge2 O5 104.7(12) 1_555 . 1_555 n
O4 ge2 O6 111.5(13) 1_555 . 1_555 n
O5 ge2 O6 109.8(15) 1_555 . 1_555 n
O3 ge2a O4a 103.5(11) 3_656 . 1_555 n
O3 ge2a O5a 110.8(13) 3_656 . 1_555 n
O3 ge2a O6a 110.1(10) 3_656 . 1_555 n
O4a ge2a O5a 106.1(12) 1_555 . 1_555 n
O4a ge2a O6a 113.9(16) 1_555 . 1_555 n
O5a ge2a O6a 111.9(16) 1_555 . 1_555 n
zr1 O1 ge1 139.3(13) 2_566 . 1_555 n
zr1 O2 ge1 126.2(12) 1_555 . 1_555 n
ge2 O3 ge2a 130.5(11) 1_555 . 3_646 n
ge1 O4 ge2 123.3(10) 1_555 . 1_555 n
ge1 O4a ge2a 123.8(11) 3_646 . 1_555 n
zr1 O5 ge2 133.2(13) 1_555 . 1_555 n
zr1 O5a ge2a 140.8(15) 3_646 . 1_555 n
zr1 O6 ge2 138.3(15) 4_565 . 1_555 n
zr1 O6a ge2a 137.8(13) 2_566 . 1_555 n

loop_
_geom_bond_atom_site_label_1
_geom_bond_atom_site_label_2
_geom_bond_distance
_geom_bond_site_symmetry_1
_geom_bond_site_symmetry_2
_geom_bond_publ_flag
zr1 O1 2.014(15) . 2_466 n
zr1 O2 2.117(16) . 1_555 n
zr1 O5 2.038(16) . 1_555 n
zr1 O5a 2.040(16) . 3_656 n
zr1 O6 2.058(16) . 4_564 n
zr1 O6a 2.087(16) . 2_466 n
ge1 ge2 3.045(9) . 1_555 n
ge1 ge2a 3.042(11) . 3_656 n
ge1 O1 1.726(10) . 1_555 n
ge1 O2 1.709(10) . 1_555 n
ge1 O4 1.725(10) . 1_555 n
ge1 O4a 1.731(10) . 3_656 n
ge2 ge1 3.045(9) . 1_555 n
ge2 O3 1.741(10) . 1_555 n
ge2 O4 1.736(10) . 1_555 n
ge2 O5 1.726(10) . 1_555 n
ge2 O6 1.702(9) . 1_555 n
ge2a ge1 3.042(11) . 3_646 n
ge2a O3 1.732(9) . 3_656 n
ge2a O4a 1.717(10) . 1_555 n
ge2a O5a 1.715(10) . 1_555 n
ge2a O6a 1.714(10) . 1_555 n
O1 zr1 2.014(15) . 2_566 n
O1 ge1 1.726(10) . 1_555 n
O2 zr1 2.117(16) . 1_555 n
O2 ge1 1.709(10) . 1_555 n
O3 ge2 1.741(10) . 1_555 n
O3 ge2a 1.732(9) . 3_646 n
O4 ge1 1.725(10) . 1_555 n
O4 ge2 1.736(10) . 1_555 n
O4a ge1 1.731(10) . 3_646 n
O4a ge2a 1.717(10) . 1_555 n
O5 zr1 2.038(16) . 1_555 n
O5 ge2 1.726(10) . 1_555 n
O5a zr1 2.040(16) . 3_646 n
O5a ge2a 1.715(10) . 1_555 n
O6 zr1 2.058(16) . 4_565 n
O6 ge2 1.702(9) . 1_555 n
O6a zr1 2.087(16) . 2_566 n
O6a ge2a 1.714(10) . 1_555 n
